data_2237612
loop_
_publ_author_name
'Mollica Nardo, Viviana'
'Nicol\'o, Francesco'
'Sacc\`a, Alessandro'
'Bruno, Giuseppe'
'Ielo, Ileana'

_publ_section_title
;
 Tetrakis(\m-4-chlorobenzoato-\k^2^<i>O</i>:<i>O</i>')bis[(ethanol-\k<i>O</i>)copper(II)](<i>Cu</i>---<i>Cu</i>)
;
_journal_coeditor_code FJ2617
_journal_issue 4
_journal_name_full 'Acta Crystallographica Section E'
_journal_page_first m221
_journal_paper_doi 10.1107/S1600536813006909
_journal_volume 69
_journal_year 2013
_chemical_formula_iupac '[Cu2 (C7 H4 Cl O2) (C2 H6 O)2]'
_chemical_formula_moiety 'C32 H28 Cl4 Cu2 O10'
_chemical_formula_sum 'C32 H28 Cl4 Cu2 O10'
_chemical_formula_weight 841.42
_chemical_name_systematic
Tetrakis(\m-4-chlorobenzoato-\k^2^<i>O</i>:<i>O</i>')bis[(ethanol-\k<i>O</i>)copper(II)](<i>Cu</i>---<i>Cu</i>)
_space_group_IT_number 2
_symmetry_cell_setting triclinic
_symmetry_space_group_name_Hall '-P 1'
_symmetry_space_group_name_H-M 'P -1'
_atom_sites_solution_hydrogens geom
_atom_sites_solution_primary direct
_atom_sites_solution_secondary difmap
_audit_creation_method SHELXL-97
_cell_angle_alpha 93.1750(10)
_cell_angle_beta 103.8900(10)
_cell_angle_gamma 98.6880(10)
_cell_formula_units_Z 1
_cell_length_a 6.57660(10)
_cell_length_b 11.1792(2)
_cell_length_c 12.4355(3)
_cell_measurement_reflns_used 9962
_cell_measurement_temperature 296(2)
_cell_measurement_theta_max 28.85
_cell_measurement_theta_min 2.63
_cell_volume 873.34(3)
_computing_cell_refinement 'SAINT (Bruker, 2007)'
_computing_data_collection 'APEX2 (Bruker, 2007)'
_computing_data_reduction 'SAINT (Bruker, 2007)'
_computing_molecular_graphics 'XPW (Siemens, 1996)'
_computing_publication_material 'SHELXTL (Sheldrick, 2008)'
_computing_structure_refinement 'SHELXL97 (Sheldrick, 2008)'
_computing_structure_solution 'SHELXS97 (Sheldrick, 2008)'
_diffrn_ambient_temperature 296(2)
_diffrn_measured_fraction_theta_full 0.988
_diffrn_measured_fraction_theta_max 0.988
_diffrn_measurement_device_type 'Bruker APEXII CCD'
_diffrn_measurement_method '\f and \w scans'
_diffrn_radiation_monochromator graphite
_diffrn_radiation_source 'fine-focus sealed tube'
_diffrn_radiation_type MoK\a
_diffrn_radiation_wavelength 0.71073
_diffrn_reflns_av_R_equivalents 0.0328
_diffrn_reflns_av_sigmaI/netI 0.0243
_diffrn_reflns_limit_h_max 9
_diffrn_reflns_limit_h_min -9
_diffrn_reflns_limit_k_max 15
_diffrn_reflns_limit_k_min -15
_diffrn_reflns_limit_l_max 17
_diffrn_reflns_limit_l_min -17
_diffrn_reflns_number 36853
_diffrn_reflns_theta_full 30.08
_diffrn_reflns_theta_max 30.08
_diffrn_reflns_theta_min 3.24
_exptl_absorpt_coefficient_mu 1.578
_exptl_absorpt_correction_T_max 0.7460
_exptl_absorpt_correction_T_min 0.6945
_exptl_absorpt_correction_type multi-scan
_exptl_absorpt_process_details
;
(SADABS; Bruker, 2007)
;
_exptl_crystal_colour green
_exptl_crystal_density_diffrn 1.600
_exptl_crystal_density_method 'not measured'
_exptl_crystal_description irregular
_exptl_crystal_F_000 426
_exptl_crystal_size_max 0.38
_exptl_crystal_size_mid 0.18
_exptl_crystal_size_min 0.10
_refine_diff_density_max 0.504
_refine_diff_density_min -0.416
_refine_ls_extinction_method none
_refine_ls_goodness_of_fit_ref 1.033
_refine_ls_hydrogen_treatment constr
_refine_ls_matrix_type full
_refine_ls_number_parameters 220
_refine_ls_number_reflns 5070
_refine_ls_number_restraints 0
_refine_ls_restrained_S_all 1.033
_refine_ls_R_factor_all 0.0485
_refine_ls_R_factor_gt 0.0372
_refine_ls_shift/su_max 0.004
_refine_ls_shift/su_mean 0.000
_refine_ls_structure_factor_coef Fsqd
_refine_ls_weighting_details 'calc w=1/[\s^2^(Fo^2^)+(0.0523P)^2^+0.4776P] where P=(Fo^2^+2Fc^2^)/3'
_refine_ls_weighting_scheme calc
_refine_ls_wR_factor_gt 0.0946
_refine_ls_wR_factor_ref 0.1018
_reflns_number_gt 4288
_reflns_number_total 5070
_reflns_threshold_expression I>2\s(I)
_cod_data_source_file fj2617.cif
_cod_data_source_block I
_cod_database_code 2237612
_cod_database_fobs_code 2237612

loop_
_symmetry_equiv_pos_as_xyz
'x, y, z'
'-x, -y, -z'

loop_
_atom_site_type_symbol
_atom_site_label
_atom_site_fract_x
_atom_site_fract_y
_atom_site_fract_z
_atom_site_U_iso_or_equiv
_atom_site_adp_type
_atom_site_calc_flag
_atom_site_refinement_flags
_atom_site_occupancy
_atom_site_symmetry_multiplicity
Cu Cu1 0.83458(4) -0.06609(2) 0.018444(19) 0.02666(8) Uani d . 1 1
O O1 1.0314(3) -0.10047(19) 0.15327(16) 0.0579(5) Uani d . 1 1
O O2 1.3138(3) 0.00860(19) 0.11950(14) 0.0505(5) Uani d . 1 1
C C1 1.2246(3) -0.05778(18) 0.17776(17) 0.0314(4) Uani d . 1 1
C C2 1.3598(3) -0.08960(19) 0.28342(17) 0.0327(4) Uani d . 1 1
C C3 1.2696(4) -0.1556(2) 0.3558(2) 0.0430(5) Uani d . 1 1
H H3 1.1231 -0.1805 0.3386 0.052 Uiso calc R 1 1
C C4 1.3950(5) -0.1850(3) 0.4537(2) 0.0519(6) Uani d . 1 1
H H4 1.3341 -0.2293 0.5026 0.062 Uiso calc R 1 1
C C5 1.6119(5) -0.1476(2) 0.47747(19) 0.0473(6) Uani d . 1 1
C C6 1.7056(4) -0.0834(2) 0.4065(2) 0.0470(6) Uani d . 1 1
H H6 1.8524 -0.0603 0.4236 0.056 Uiso calc R 1 1
C C7 1.5796(4) -0.0530(2) 0.30873(19) 0.0404(5) Uani d . 1 1
H H7 1.6414 -0.0085 0.2604 0.048 Uiso calc R 1 1
Cl Cl1 1.77151(15) -0.18454(8) 0.59985(6) 0.0714(2) Uani d . 1 1
O O3 0.8063(3) 0.08393(16) 0.09854(16) 0.0508(5) Uani d . 1 1
O O4 1.0913(3) 0.19567(16) 0.06969(19) 0.0601(6) Uani d . 1 1
C C8 0.9365(3) 0.18035(19) 0.11129(16) 0.0318(4) Uani d . 1 1
C C9 0.9026(4) 0.28429(19) 0.18188(18) 0.0348(4) Uani d . 1 1
C C10 0.7242(4) 0.2754(2) 0.2238(2) 0.0407(5) Uani d . 1 1
H H10 0.6230 0.2049 0.2069 0.049 Uiso calc R 1 1
C C11 0.6966(5) 0.3717(2) 0.2911(2) 0.0503(6) Uani d . 1 1
H H11 0.5771 0.3663 0.3193 0.060 Uiso calc R 1 1
C C12 0.8467(6) 0.4743(2) 0.3154(2) 0.0579(7) Uani d . 1 1
C C13 1.0244(6) 0.4853(3) 0.2747(3) 0.0663(8) Uani d . 1 1
H H13 1.1250 0.5561 0.2922 0.080 Uiso calc R 1 1
C C14 1.0514(5) 0.3897(2) 0.2074(2) 0.0512(6) Uani d . 1 1
H H14 1.1707 0.3963 0.1790 0.061 Uiso calc R 1 1
Cl Cl2 0.8148(2) 0.59368(9) 0.40221(10) 0.0981(4) Uani d . 1 1
O O5 0.5654(2) -0.17863(14) 0.04837(14) 0.0397(3) Uani d . 1 1
H H5 0.4613 -0.1549 0.0620 0.060 Uiso calc R 1 1
C C15 0.5781(8) -0.2948(4) 0.0851(5) 0.1087(17) Uani d . 1 1
H H15A 0.6283 -0.3412 0.0316 0.130 Uiso calc R 1 1
H H15B 0.6867 -0.2846 0.1548 0.130 Uiso calc R 1 1
C C16 0.3962(8) -0.3657(4) 0.1019(5) 0.1163(18) Uani d . 1 1
H H16A 0.4349 -0.4090 0.1663 0.174 Uiso calc R 1 1
H H16B 0.3314 -0.4227 0.0378 0.174 Uiso calc R 1 1
H H16C 0.2975 -0.3141 0.1132 0.174 Uiso calc R 1 1

loop_
_atom_site_aniso_label
_atom_site_aniso_U_11
_atom_site_aniso_U_22
_atom_site_aniso_U_33
_atom_site_aniso_U_12
_atom_site_aniso_U_13
_atom_site_aniso_U_23
Cu1 0.02393(12) 0.02850(13) 0.02705(13) 0.00328(8) 0.00589(8) 0.00402(8)
O1 0.0326(8) 0.0750(13) 0.0550(11) -0.0070(8) -0.0070(7) 0.0366(10)
O2 0.0298(8) 0.0832(13) 0.0354(8) 0.0014(8) 0.0030(6) 0.0257(9)
C1 0.0303(9) 0.0317(9) 0.0305(10) 0.0082(8) 0.0029(8) 0.0016(8)
C2 0.0348(10) 0.0335(10) 0.0280(9) 0.0098(8) 0.0025(8) 0.0013(8)
C3 0.0413(12) 0.0516(13) 0.0373(12) 0.0128(10) 0.0077(9) 0.0110(10)
C4 0.0640(17) 0.0570(15) 0.0372(13) 0.0175(13) 0.0101(11) 0.0165(11)
C5 0.0621(16) 0.0478(13) 0.0279(11) 0.0255(12) -0.0055(10) 0.0002(9)
C6 0.0396(12) 0.0535(14) 0.0394(12) 0.0118(10) -0.0073(10) -0.0024(10)
C7 0.0356(11) 0.0462(12) 0.0349(11) 0.0072(9) 0.0001(9) 0.0034(9)
Cl1 0.0926(6) 0.0776(5) 0.0369(3) 0.0401(4) -0.0136(3) 0.0065(3)
O3 0.0396(9) 0.0434(9) 0.0689(12) -0.0044(7) 0.0257(8) -0.0206(8)
O4 0.0695(12) 0.0341(8) 0.0897(15) -0.0028(8) 0.0556(12) -0.0083(9)
C8 0.0324(10) 0.0350(10) 0.0287(9) 0.0106(8) 0.0056(8) 0.0046(8)
C9 0.0398(11) 0.0344(10) 0.0310(10) 0.0099(8) 0.0084(8) 0.0024(8)
C10 0.0451(12) 0.0394(11) 0.0407(12) 0.0100(9) 0.0152(10) 0.0024(9)
C11 0.0614(16) 0.0510(14) 0.0484(14) 0.0202(12) 0.0264(12) 0.0032(11)
C12 0.086(2) 0.0420(13) 0.0532(16) 0.0204(14) 0.0275(15) -0.0057(12)
C13 0.080(2) 0.0396(14) 0.079(2) -0.0028(14) 0.0324(18) -0.0152(14)
C14 0.0545(15) 0.0406(13) 0.0612(16) 0.0033(11) 0.0251(13) -0.0039(11)
Cl2 0.1417(10) 0.0610(5) 0.1054(8) 0.0210(6) 0.0633(7) -0.0266(5)
O5 0.0338(8) 0.0368(8) 0.0509(9) 0.0031(6) 0.0159(7) 0.0103(7)
C15 0.102(3) 0.060(2) 0.181(5) 0.008(2) 0.061(3) 0.056(3)
C16 0.114(4) 0.081(3) 0.161(5) -0.006(3) 0.056(4) 0.045(3)

loop_
_atom_type_symbol
_atom_type_description
_atom_type_scat_dispersion_real
_atom_type_scat_dispersion_imag
_atom_type_scat_source
C C 0.0033 0.0016 'International Tables Vol C Tables 4.2.6.8 and 6.1.1.4'
H H 0.0000 0.0000 'International Tables Vol C Tables 4.2.6.8 and 6.1.1.4'
O O 0.0106 0.0060 'International Tables Vol C Tables 4.2.6.8 and 6.1.1.4'
Cl Cl 0.1484 0.1585 'International Tables Vol C Tables 4.2.6.8 and 6.1.1.4'
Cu Cu 0.3201 1.2651 'International Tables Vol C Tables 4.2.6.8 and 6.1.1.4'

loop_
_geom_angle_atom_site_label_1
_geom_angle_atom_site_label_2
_geom_angle_atom_site_label_3
_geom_angle_site_symmetry_1
_geom_angle_site_symmetry_3
_geom_angle
O1 Cu1 O2 . 2_755 168.55(7)
O1 Cu1 O4 . 2_755 91.24(10)
O2 Cu1 O4 2_755 2_755 89.13(10)
O1 Cu1 O3 . . 88.85(9)
O2 Cu1 O3 2_755 . 88.55(9)
O4 Cu1 O3 2_755 . 168.69(7)
O1 Cu1 O5 . . 94.39(7)
O2 Cu1 O5 2_755 . 96.99(7)
O4 Cu1 O5 2_755 . 94.10(7)
O3 Cu1 O5 . . 97.17(7)
O1 Cu1 Cu1 . 2_755 85.05(5)
O2 Cu1 Cu1 2_755 2_755 83.59(5)
O4 Cu1 Cu1 2_755 2_755 84.70(5)
O3 Cu1 Cu1 . 2_755 84.04(5)
O5 Cu1 Cu1 . 2_755 178.66(5)
C1 O1 Cu1 . . 122.56(15)
C1 O2 Cu1 . 2_755 124.19(14)
O1 C1 O2 . . 124.5(2)
O1 C1 C2 . . 117.91(19)
O2 C1 C2 . . 117.55(18)
C3 C2 C7 . . 119.7(2)
C3 C2 C1 . . 120.6(2)
C7 C2 C1 . . 119.6(2)
C2 C3 C4 . . 120.6(2)
C2 C3 H3 . . 119.7
C4 C3 H3 . . 119.7
C5 C4 C3 . . 118.8(2)
C5 C4 H4 . . 120.6
C3 C4 H4 . . 120.6
C6 C5 C4 . . 121.7(2)
C6 C5 Cl1 . . 119.0(2)
C4 C5 Cl1 . . 119.3(2)
C5 C6 C7 . . 119.5(2)
C5 C6 H6 . . 120.3
C7 C6 H6 . . 120.3
C6 C7 C2 . . 119.7(2)
C6 C7 H7 . . 120.2
C2 C7 H7 . . 120.2
C8 O3 Cu1 . . 123.45(14)
C8 O4 Cu1 . 2_755 122.94(15)
O4 C8 O3 . . 124.7(2)
O4 C8 C9 . . 118.06(19)
O3 C8 C9 . . 117.20(19)
C14 C9 C10 . . 119.4(2)
C14 C9 C8 . . 120.0(2)
C10 C9 C8 . . 120.6(2)
C11 C10 C9 . . 120.0(2)
C11 C10 H10 . . 120.0
C9 C10 H10 . . 120.0
C12 C11 C10 . . 119.2(2)
C12 C11 H11 . . 120.4
C10 C11 H11 . . 120.4
C11 C12 C13 . . 121.8(2)
C11 C12 Cl2 . . 119.2(2)
C13 C12 Cl2 . . 119.0(2)
C12 C13 C14 . . 118.9(3)
C12 C13 H13 . . 120.5
C14 C13 H13 . . 120.5
C13 C14 C9 . . 120.5(3)
C13 C14 H14 . . 119.7
C9 C14 H14 . . 119.7
C15 O5 Cu1 . . 121.5(2)
C15 O5 H5 . . 109.5
Cu1 O5 H5 . . 125.7
C16 C15 O5 . . 119.3(4)
C16 C15 H15A . . 107.5
O5 C15 H15A . . 107.5
C16 C15 H15B . . 107.5
O5 C15 H15B . . 107.5
H15A C15 H15B . . 107.0
C15 C16 H16A . . 109.5
C15 C16 H16B . . 109.5
H16A C16 H16B . . 109.5
C15 C16 H16C . . 109.5
H16A C16 H16C . . 109.5
H16B C16 H16C . . 109.5

loop_
_geom_bond_atom_site_label_1
_geom_bond_atom_site_label_2
_geom_bond_site_symmetry_2
_geom_bond_distance
Cu1 O1 . 1.9530(16)
Cu1 O2 2_755 1.9535(16)
Cu1 O4 2_755 1.9572(17)
Cu1 O3 . 1.9590(16)
Cu1 O5 . 2.1334(15)
Cu1 Cu1 2_755 2.5905(4)
O1 C1 . 1.245(3)
O2 C1 . 1.246(3)
O2 Cu1 2_755 1.9535(16)
C1 C2 . 1.493(3)
C2 C3 . 1.380(3)
C2 C7 . 1.394(3)
C3 C4 . 1.384(3)
C3 H3 . 0.9300
C4 C5 . 1.379(4)
C4 H4 . 0.9300
C5 C6 . 1.368(4)
C5 Cl1 . 1.738(2)
C6 C7 . 1.388(3)
C6 H6 . 0.9300
C7 H7 . 0.9300
O3 C8 . 1.248(3)
O4 C8 . 1.243(3)
O4 Cu1 2_755 1.9572(17)
C8 C9 . 1.493(3)
C9 C14 . 1.381(3)
C9 C10 . 1.387(3)
C10 C11 . 1.387(3)
C10 H10 . 0.9300
C11 C12 . 1.363(4)
C11 H11 . 0.9300
C12 C13 . 1.373(4)
C12 Cl2 . 1.740(3)
C13 C14 . 1.380(4)
C13 H13 . 0.9300
C14 H14 . 0.9300
O5 C15 . 1.408(4)
O5 H5 . 0.8200
C15 C16 . 1.398(6)
C15 H15A . 0.9700
C15 H15B . 0.9700
C16 H16A . 0.9600
C16 H16B . 0.9600
C16 H16C . 0.9600

loop_
_geom_hbond_atom_site_label_D
_geom_hbond_atom_site_label_H
_geom_hbond_atom_site_label_A
_geom_hbond_site_symmetry_A
_geom_hbond_distance_DH
_geom_hbond_distance_HA
_geom_hbond_distance_DA
_geom_hbond_angle_DHA
O5 H5 O2 1_455 0.82 2.35 3.073(3) 148
O5 H5 O3 2_655 0.82 2.57 3.047(3) 118

loop_
_geom_torsion_atom_site_label_1
_geom_torsion_atom_site_label_2
_geom_torsion_atom_site_label_3
_geom_torsion_atom_site_label_4
_geom_torsion_site_symmetry_1
_geom_torsion
O2 Cu1 O1 C1 2_755 -7.8(6)
O4 Cu1 O1 C1 2_755 83.9(2)
O3 Cu1 O1 C1 . -84.8(2)
O5 Cu1 O1 C1 . 178.1(2)
Cu1 Cu1 O1 C1 2_755 -0.6(2)
Cu1 O1 C1 O2 . -1.3(4)
Cu1 O1 C1 C2 . 179.60(15)
Cu1 O2 C1 O1 2_755 3.4(4)
Cu1 O2 C1 C2 2_755 -177.55(15)
O1 C1 C2 C3 . -5.4(3)
O2 C1 C2 C3 . 175.4(2)
O1 C1 C2 C7 . 174.1(2)
O2 C1 C2 C7 . -5.0(3)
C7 C2 C3 C4 . 0.5(4)
C1 C2 C3 C4 . -180.0(2)
C2 C3 C4 C5 . -0.2(4)
C3 C4 C5 C6 . -0.6(4)
C3 C4 C5 Cl1 . -179.7(2)
C4 C5 C6 C7 . 1.1(4)
Cl1 C5 C6 C7 . -179.76(19)
C5 C6 C7 C2 . -0.8(4)
C3 C2 C7 C6 . 0.0(4)
C1 C2 C7 C6 . -179.5(2)
O1 Cu1 O3 C8 . 82.0(2)
O2 Cu1 O3 C8 2_755 -86.8(2)
O4 Cu1 O3 C8 2_755 -8.6(6)
O5 Cu1 O3 C8 . 176.32(19)
Cu1 Cu1 O3 C8 2_755 -3.11(19)
Cu1 O4 C8 O3 2_755 -3.1(4)
Cu1 O4 C8 C9 2_755 176.85(15)
Cu1 O3 C8 O4 . 4.6(4)
Cu1 O3 C8 C9 . -175.33(14)
O4 C8 C9 C14 . -5.8(3)
O3 C8 C9 C14 . 174.2(2)
O4 C8 C9 C10 . 175.3(2)
O3 C8 C9 C10 . -4.7(3)
C14 C9 C10 C11 . -0.2(4)
C8 C9 C10 C11 . 178.7(2)
C9 C10 C11 C12 . -0.2(4)
C10 C11 C12 C13 . 0.3(5)
C10 C11 C12 Cl2 . -178.6(2)
C11 C12 C13 C14 . 0.0(5)
Cl2 C12 C13 C14 . 178.9(3)
C12 C13 C14 C9 . -0.4(5)
C10 C9 C14 C13 . 0.5(4)
C8 C9 C14 C13 . -178.4(3)
O1 Cu1 O5 C15 . -43.4(3)
O2 Cu1 O5 C15 2_755 137.8(3)
O4 Cu1 O5 C15 2_755 48.1(3)
O3 Cu1 O5 C15 . -132.8(3)
Cu1 O5 C15 C16 . -179.0(4)
